data_2312671
loop_
_publ_author_name
'Wzgarda-Raj, Kinga'
'Dominikowska, Justyna'
'Wojtulewski, S&#x142;awomir'
'Rybarczyk-Pirek, Agnieszka J'

_publ_section_title
;
 X-ray studies of three 3,6-bis(pyridin-2-yl)-1,2,4,5-tetrazine
 cocrystals: an unexpected molecular conformation stabilized by hydrogen
 bonds.
;
_journal_coeditor_code DG3037
_journal_issue 'Pt 2'
_journal_name_full 'Acta crystallographica. Section C, Structural chemistry'
_journal_page_first 52
_journal_page_last 60
_journal_paper_doi 10.1107/S2053229622012256
_journal_volume 79
_journal_year 2023
_chemical_formula_iupac 'C12 H8 N6, 2C6 H5 N O3'
_chemical_formula_moiety 'C12 H8 N6, 2(C6 H5 N O3)'
_chemical_formula_sum 'C24 H18 N8 O6'
_chemical_formula_weight 514.46
_chemical_name_systematic
;
3,6-Bis(pyridin-2-yl)-1,2,4,5-tetrazine--4-carboxypyridine <i>N</i>-oxide (1/2)
;
_space_group_crystal_system monoclinic
_space_group_IT_number 14
_space_group_name_Hall '-P 2ybc'
_space_group_name_H-M_alt 'P 1 21/c 1'
_atom_sites_solution_hydrogens mixed
_atom_sites_solution_primary iterative
_audit_creation_method
;
Olex2 1.5
(compiled 2022.04.07 svn.rca3783a0 for OlexSys, GUI svn.r6498)
;
_cell_angle_alpha 90
_cell_angle_beta 107.835(5)
_cell_angle_gamma 90
_cell_formula_units_Z 2
_cell_length_a 3.8067(2)
_cell_length_b 21.3885(7)
_cell_length_c 14.2669(6)
_cell_measurement_reflns_used 4366
_cell_measurement_temperature 293(2)
_cell_measurement_theta_max 76.1940
_cell_measurement_theta_min 3.8630
_cell_volume 1105.78(9)
_computing_cell_refinement
;
CrysAlis PRO (Rigaku OD, 2015)
;
_computing_data_collection
;
CrysAlis PRO (Rigaku OD, 2015)
;
_computing_data_reduction
;
CrysAlis PRO (Rigaku OD, 2015)
;
_computing_molecular_graphics
;
OLEX2 (Dolomanov <i>et al.</i>,  2009)
;
_computing_publication_material
;
OLEX2 (Dolomanov <i>et al.</i>,  2009)
;
_computing_structure_refinement
;
SHELXL2018 (Sheldrick, 2015<i>b</i>)
;
_computing_structure_solution
;
olex2.solve (Bourhis <i>et al.</i>,  2015)
;
_diffrn_ambient_temperature 293(2)
_diffrn_detector 'CCD plate'
_diffrn_detector_area_resol_mean 10.4052
_diffrn_measured_fraction_theta_full 1.000
_diffrn_measured_fraction_theta_max 1.000
_diffrn_measurement_device 'four-circle diffractometer'
_diffrn_measurement_device_type
;
Rigaku OD SuperNova (Dual, Cu at home/near) diffractometer with an Atlas
detector
;
_diffrn_measurement_method '\w scans'
_diffrn_radiation_monochromator mirror
_diffrn_radiation_probe x-ray
_diffrn_radiation_type 'Cu K\a'
_diffrn_radiation_wavelength 1.54184
_diffrn_reflns_av_R_equivalents 0.0468
_diffrn_reflns_av_unetI/netI 0.0284
_diffrn_reflns_limit_h_max 4
_diffrn_reflns_limit_h_min -4
_diffrn_reflns_limit_k_max 21
_diffrn_reflns_limit_k_min -25
_diffrn_reflns_limit_l_max 17
_diffrn_reflns_limit_l_min -17
_diffrn_reflns_number 10838
_diffrn_reflns_theta_full 67.684
_diffrn_reflns_theta_max 68.488
_diffrn_reflns_theta_min 3.855
_diffrn_source 'micro-focus sealed X-ray tube'
_exptl_absorpt_coefficient_mu 0.973
_exptl_absorpt_correction_T_max 1.00000
_exptl_absorpt_correction_T_min 0.88624
_exptl_absorpt_correction_type multi-scan
_exptl_absorpt_process_details
;
(CrysAlis PRO; Rigaku OD, 2015)
;
_exptl_crystal_colour pink
_exptl_crystal_density_diffrn 1.545
_exptl_crystal_description plate
_exptl_crystal_F_000 532
_exptl_crystal_size_max 0.256
_exptl_crystal_size_mid 0.077
_exptl_crystal_size_min 0.037
_refine_diff_density_max 0.241
_refine_diff_density_min -0.296
_refine_ls_extinction_method none
_refine_ls_goodness_of_fit_ref 1.068
_refine_ls_hydrogen_treatment mixed
_refine_ls_matrix_type full
_refine_ls_number_parameters 176
_refine_ls_number_reflns 2048
_refine_ls_number_restraints 0
_refine_ls_restrained_S_all 1.068
_refine_ls_R_factor_all 0.0475
_refine_ls_R_factor_gt 0.0421
_refine_ls_shift/su_max 0.000
_refine_ls_shift/su_mean 0.000
_refine_ls_structure_factor_coef Fsqd
_refine_ls_weighting_details 'w=1/[\s^2^(Fo^2^)+(0.0682P)^2^+0.2944P] where P=(Fo^2^+2Fc^2^)/3'
_refine_ls_weighting_scheme calc
_refine_ls_wR_factor_gt 0.1072
_refine_ls_wR_factor_ref 0.1110
_reflns_number_gt 1806
_reflns_number_total 2048
_reflns_threshold_expression 'I > 2\s(I)'
_cod_data_source_file dg3037sup1.cif
_cod_data_source_block II
_cod_database_code 2312671
_shelx_space_group_comment
;
The symmetry employed for this shelxl refinement is uniquely defined
by the following loop, which should always be used as a source of
symmetry information in preference to the above space-group names.
They are only intended as comments.
;

loop_
_space_group_symop_operation_xyz
'x, y, z'
'-x, y+1/2, -z+1/2'
'-x, -y, -z'
'x, -y-1/2, z-1/2'

loop_
_atom_site_type_symbol
_atom_site_label
_atom_site_fract_x
_atom_site_fract_y
_atom_site_fract_z
_atom_site_U_iso_or_equiv
_atom_site_adp_type
_atom_site_calc_flag
_atom_site_occupancy
_atom_site_disorder_assembly
_atom_site_disorder_group
O O11 0.0482(3) 0.36504(5) 0.88197(8) 0.0185(3) Uani d 1 . .
O O141 -0.1328(3) 0.28463(5) 0.44542(8) 0.0179(3) Uani d 1 . .
O O142 0.1565(3) 0.20133(5) 0.53135(8) 0.0199(3) Uani d 1 . .
N N11 0.0458(3) 0.33948(6) 0.79700(9) 0.0132(3) Uani d 1 . .
N N1 1.1510(3) 0.44888(6) 0.47045(10) 0.0159(3) Uani d 1 . .
N N2 0.7372(4) 0.53549(6) 0.43554(10) 0.0159(3) Uani d 1 . .
N N32 0.5662(3) 0.51014(6) 0.24112(10) 0.0162(3) Uani d 1 . .
C C13 -0.1522(4) 0.34222(7) 0.62322(11) 0.0131(3) Uani d 1 . .
H H13 -0.279926 0.362247 0.564875 0.016 Uiso calc 1 . .
C C12 -0.1422(4) 0.36841(7) 0.71227(11) 0.0136(3) Uani d 1 . .
H H12 -0.264466 0.405830 0.714041 0.016 Uiso calc 1 . .
C C141 0.0080(4) 0.25757(7) 0.52272(11) 0.0135(3) Uani d 1 . .
C C15 0.2192(4) 0.25747(7) 0.70881(11) 0.0137(3) Uani d 1 . .
H H15 0.341600 0.219858 0.708654 0.016 Uiso calc 1 . .
C C16 0.2274(4) 0.28480(7) 0.79662(11) 0.0139(3) Uani d 1 . .
H H16 0.357243 0.265892 0.855793 0.017 Uiso calc 1 . .
C C14 0.0281(4) 0.28593(7) 0.62008(11) 0.0123(3) Uani d 1 . .
C C3 0.8910(4) 0.48456(7) 0.40830(11) 0.0135(3) Uani d 1 . .
C C35 0.7397(4) 0.39601(7) 0.17179(12) 0.0179(3) Uani d 1 . .
H H35 0.797713 0.358080 0.148287 0.021 Uiso calc 1 . .
C C34 0.5300(4) 0.44019(8) 0.10720(12) 0.0184(3) Uani d 1 . .
H H34 0.444011 0.432303 0.039907 0.022 Uiso calc 1 . .
C C33 0.4516(4) 0.49631(7) 0.14517(11) 0.0171(3) Uani d 1 . .
H H33 0.311986 0.525837 0.101626 0.021 Uiso calc 1 . .
C C36 0.8615(4) 0.40915(7) 0.27179(12) 0.0166(3) Uani d 1 . .
H H36 1.000670 0.380298 0.316770 0.020 Uiso calc 1 . .
C C31 0.7687(4) 0.46704(7) 0.30281(11) 0.0137(3) Uani d 1 . .
H H142 0.098(7) 0.1794(12) 0.4615(19) 0.042(7) Uiso d 1 . .

loop_
_atom_site_aniso_label
_atom_site_aniso_U_11
_atom_site_aniso_U_22
_atom_site_aniso_U_33
_atom_site_aniso_U_12
_atom_site_aniso_U_13
_atom_site_aniso_U_23
O11 0.0288(6) 0.0144(5) 0.0120(5) 0.0014(4) 0.0058(4) -0.0018(4)
O141 0.0216(6) 0.0164(5) 0.0129(5) 0.0000(4) 0.0012(4) 0.0014(4)
O142 0.0293(6) 0.0142(5) 0.0142(5) 0.0050(4) 0.0039(5) -0.0004(4)
N11 0.0151(6) 0.0124(6) 0.0114(6) -0.0022(5) 0.0030(5) -0.0012(5)
N1 0.0171(6) 0.0137(6) 0.0158(6) -0.0004(5) 0.0034(5) 0.0002(5)
N2 0.0177(6) 0.0126(6) 0.0165(6) 0.0013(5) 0.0037(5) 0.0000(5)
N32 0.0164(6) 0.0139(6) 0.0174(6) 0.0003(5) 0.0035(5) 0.0012(5)
C13 0.0120(6) 0.0125(7) 0.0130(7) -0.0016(5) 0.0011(5) 0.0025(5)
C12 0.0137(7) 0.0104(7) 0.0153(7) -0.0011(5) 0.0025(5) 0.0020(5)
C141 0.0121(6) 0.0126(7) 0.0152(7) -0.0033(5) 0.0032(5) 0.0002(5)
C15 0.0123(6) 0.0114(7) 0.0168(7) -0.0008(5) 0.0036(5) 0.0005(5)
C16 0.0130(7) 0.0117(7) 0.0151(7) 0.0004(5) 0.0012(5) 0.0019(5)
C14 0.0106(7) 0.0114(7) 0.0143(8) -0.0036(5) 0.0032(5) -0.0002(5)
C3 0.0129(7) 0.0098(7) 0.0180(8) -0.0011(5) 0.0050(6) 0.0021(5)
C35 0.0177(7) 0.0139(7) 0.0225(8) -0.0009(6) 0.0067(6) -0.0040(6)
C34 0.0181(7) 0.0199(8) 0.0172(7) -0.0025(6) 0.0054(6) -0.0018(6)
C33 0.0181(7) 0.0149(7) 0.0164(7) -0.0001(6) 0.0024(6) 0.0014(6)
C36 0.0151(7) 0.0132(7) 0.0206(8) 0.0002(6) 0.0042(6) -0.0005(6)
C31 0.0123(7) 0.0127(7) 0.0162(7) -0.0014(5) 0.0046(6) 0.0002(6)

loop_
_atom_type_symbol
_atom_type_description
_atom_type_scat_dispersion_real
_atom_type_scat_dispersion_imag
_atom_type_scat_source
C C 0.0181 0.0091 'International Tables Vol C Tables 4.2.6.8 and 6.1.1.4'
H H 0.0000 0.0000 'International Tables Vol C Tables 4.2.6.8 and 6.1.1.4'
N N 0.0311 0.0180 'International Tables Vol C Tables 4.2.6.8 and 6.1.1.4'
O O 0.0492 0.0322 'International Tables Vol C Tables 4.2.6.8 and 6.1.1.4'

loop_
_geom_angle_atom_site_label_1
_geom_angle_atom_site_label_2
_geom_angle_atom_site_label_3
_geom_angle_site_symmetry_1
_geom_angle_site_symmetry_3
_geom_angle
_geom_angle_publ_flag
C141 O142 H142 . . 110.8(13) ?
O11 N11 C12 . . 118.81(13) ?
O11 N11 C16 . . 119.79(12) ?
C12 N11 C16 . . 121.40(13) ?
N2 N1 C3 3_766 . 117.99(13) ?
N1 N2 C3 3_766 . 117.63(13) ?
C33 N32 C31 . . 117.46(13) ?
C12 C13 H13 . . 119.8 ?
C12 C13 C14 . . 120.40(13) ?
C14 C13 H13 . . 119.8 ?
N11 C12 C13 . . 119.73(14) ?
N11 C12 H12 . . 120.1 ?
C13 C12 H12 . . 120.1 ?
O141 C141 O142 . . 125.21(14) ?
O141 C141 C14 . . 122.18(14) ?
O142 C141 C14 . . 112.61(13) ?
C16 C15 H15 . . 119.9 ?
C16 C15 C14 . . 120.17(14) ?
C14 C15 H15 . . 119.9 ?
N11 C16 C15 . . 120.00(13) ?
N11 C16 H16 . . 120.0 ?
C15 C16 H16 . . 120.0 ?
C13 C14 C141 . . 119.64(13) ?
C15 C14 C13 . . 118.30(13) ?
C15 C14 C141 . . 122.06(13) ?
N1 C3 N2 . . 124.38(14) ?
N1 C3 C31 . . 117.72(14) ?
N2 C3 C31 . . 117.90(13) ?
C34 C35 H35 . . 120.4 ?
C36 C35 H35 . . 120.4 ?
C36 C35 C34 . . 119.20(14) ?
C35 C34 H34 . . 120.7 ?
C33 C34 C35 . . 118.59(15) ?
C33 C34 H34 . . 120.7 ?
N32 C33 C34 . . 123.37(14) ?
N32 C33 H33 . . 118.3 ?
C34 C33 H33 . . 118.3 ?
C35 C36 H36 . . 121.0 ?
C35 C36 C31 . . 117.92(14) ?
C31 C36 H36 . . 121.0 ?
N32 C31 C3 . . 115.54(13) ?
N32 C31 C36 . . 123.46(14) ?
C36 C31 C3 . . 121.00(13) ?

loop_
_geom_bond_atom_site_label_1
_geom_bond_atom_site_label_2
_geom_bond_site_symmetry_2
_geom_bond_distance
_geom_bond_publ_flag
O11 N11 . 1.3273(16) ?
O141 C141 . 1.2150(19) ?
O142 C141 . 1.3187(19) ?
O142 H142 . 1.06(3) ?
N11 C12 . 1.3515(19) ?
N11 C16 . 1.359(2) ?
N1 N2 3_766 1.3200(18) ?
N1 C3 . 1.3454(19) ?
N2 C3 . 1.349(2) ?
N32 C33 . 1.336(2) ?
N32 C31 . 1.343(2) ?
C13 H13 . 0.9300 ?
C13 C12 . 1.378(2) ?
C13 C14 . 1.393(2) ?
C12 H12 . 0.9300 ?
C141 C14 . 1.496(2) ?
C15 H15 . 0.9300 ?
C15 C16 . 1.374(2) ?
C15 C14 . 1.392(2) ?
C16 H16 . 0.9300 ?
C3 C31 . 1.481(2) ?
C35 H35 . 0.9300 ?
C35 C34 . 1.389(2) ?
C35 C36 . 1.387(2) ?
C34 H34 . 0.9300 ?
C34 C33 . 1.386(2) ?
C33 H33 . 0.9300 ?
C36 H36 . 0.9300 ?
C36 C31 . 1.396(2) ?

loop_
_geom_hbond_atom_site_label_D
_geom_hbond_atom_site_label_H
_geom_hbond_atom_site_label_A
_geom_hbond_site_symmetry_A
_geom_hbond_distance_DH
_geom_hbond_distance_HA
_geom_hbond_distance_DA
_geom_hbond_angle_DHA
_geom_hbond_publ_flag
C12 H12 N2 3_566 0.93 2.65 3.2978(19) 127.4 yes
C12 H12 N32 3_566 0.93 2.33 3.2329(19) 165.0 yes
O142 H142 O11 4_565 1.06(3) 1.45(3) 2.4878(15) 165(2) yes
O142 H142 N11 4_565 1.06(3) 2.33(3) 3.3549(17) 162(2) yes

loop_
_geom_torsion_atom_site_label_1
_geom_torsion_atom_site_label_2
_geom_torsion_atom_site_label_3
_geom_torsion_atom_site_label_4
_geom_torsion_site_symmetry_1
_geom_torsion_site_symmetry_2
_geom_torsion_site_symmetry_3
_geom_torsion_site_symmetry_4
_geom_torsion
_geom_torsion_publ_flag
O11 N11 C12 C13 . . . . -179.15(12) ?
O11 N11 C16 C15 . . . . 178.60(13) ?
O141 C141 C14 C13 . . . . 6.8(2) ?
O141 C141 C14 C15 . . . . -173.91(13) ?
O142 C141 C14 C13 . . . . -172.98(13) ?
O142 C141 C14 C15 . . . . 6.3(2) ?
N1 N2 C3 N1 3_766 . . . -0.2(2) ?
N1 N2 C3 C31 3_766 . . . -179.57(12) ?
N1 C3 C31 N32 . . . . -167.38(13) ?
N1 C3 C31 C36 . . . . 12.7(2) ?
N2 N1 C3 N2 3_766 . . . 0.2(2) ?
N2 N1 C3 C31 3_766 . . . 179.58(12) ?
N2 C3 C31 N32 . . . . 12.00(19) ?
N2 C3 C31 C36 . . . . -167.89(14) ?
C12 N11 C16 C15 . . . . -0.6(2) ?
C12 C13 C14 C141 . . . . 178.80(13) ?
C12 C13 C14 C15 . . . . -0.5(2) ?
C16 N11 C12 C13 . . . . 0.1(2) ?
C16 C15 C14 C13 . . . . 0.0(2) ?
C16 C15 C14 C141 . . . . -179.32(13) ?
C14 C13 C12 N11 . . . . 0.5(2) ?
C14 C15 C16 N11 . . . . 0.6(2) ?
C35 C34 C33 N32 . . . . -0.3(2) ?
C35 C36 C31 N32 . . . . 0.5(2) ?
C35 C36 C31 C3 . . . . -179.58(13) ?
C34 C35 C36 C31 . . . . -0.5(2) ?
C33 N32 C31 C3 . . . . 179.71(12) ?
C33 N32 C31 C36 . . . . -0.4(2) ?
C36 C35 C34 C33 . . . . 0.4(2) ?
C31 N32 C33 C34 . . . . 0.3(2) ?

_cod_database_fobs_code 2312671
